data_9015613
loop_
_publ_author_name
'Camara, F.'
'Bellatreccia, F.'
'Della Ventura, G.'
'Mottana, A.'
'Bindi, L.'
'Gunter, M. E.'
'Sebastiani, M.'

_publ_section_title
;
 Fantappieite, a new mineral of the cancrinite-sodalite group
 with a 33-layer stacking sequence: Occurrence and crystal structure
;
_journal_name_full 'American Mineralogist'
_journal_page_first 472
_journal_page_last 480
_journal_paper_doi 10.2138/am.2010.3279
_journal_volume 95
_journal_year 2010
_chemical_compound_source 'Torre Stracciacappe, Trevignano community, Rome, Latium, Italy'
_chemical_formula_sum 'Al96 Ca29.2 Cl2 H20 K14.78 Na79.84 O460 S31 Si102'
_chemical_name_mineral Fantappieite
_space_group_IT_number 147
_symmetry_space_group_name_Hall '-P 3'
_symmetry_space_group_name_H-M 'P -3'
_cell_angle_alpha 90
_cell_angle_beta 90
_cell_angle_gamma 120
_cell_formula_units_Z 1
_cell_length_a 12.8742
_cell_length_b 12.8742
_cell_length_c 87.215
_cell_volume 12518.789
_database_code_amcsd 0005034
_exptl_crystal_density_diffrn 2.319
_cod_original_cell_volume 12518.788
_cod_original_formula_sum 'Na79.84 Ca29.2 K14.78 Al96 Si102 O460 S31 Cl2 H20'
_cod_database_code 9015613

loop_
_space_group_symop_operation_xyz
x,y,z
y,-x+y,-z
-x+y,-x,z
-x,-y,-z
-y,x-y,z
x-y,x,-z

loop_
_atom_site_aniso_label
_atom_site_aniso_U_11
_atom_site_aniso_U_22
_atom_site_aniso_U_33
_atom_site_aniso_U_12
_atom_site_aniso_U_13
_atom_site_aniso_U_23
Ca1 0.05400 0.05400 0.06700 0.02700 0.00000 0.00000
Ca2 0.04700 0.04600 0.04700 0.02000 -0.00400 0.00100
Na2_2 0.04700 0.04600 0.04700 0.02000 -0.00400 0.00100
Ca3 0.02400 0.02400 0.02600 0.01200 0.00000 0.00000
Ca4 0.02600 0.02600 0.03400 0.01100 0.00100 0.00000
Na4 0.02600 0.02600 0.03400 0.01100 0.00100 0.00000
Ca5 0.03000 0.03000 0.03200 0.01500 0.00000 0.00000
Ca6 0.03800 0.03800 0.03200 0.02300 -0.00300 -0.00200
Na6_2 0.03800 0.03800 0.03200 0.02300 -0.00300 -0.00200
Ca7 0.04400 0.04400 0.05700 0.02200 0.00000 0.00000
Ca8 0.04600 0.04600 0.06700 0.02300 0.00000 0.00000
Ca9 0.02400 0.02400 0.02500 0.01200 0.00000 0.00000
Ca10 0.02200 0.02500 0.02100 0.01200 0.00500 -0.00100
Na10_2 0.02200 0.02500 0.02100 0.01200 0.00500 -0.00100
Ca11_2 0.02500 0.02500 0.01900 0.01200 0.00000 0.00000
K1 0.03900 0.03700 0.02700 0.02300 -0.00500 -0.00100
Na1 0.03900 0.03700 0.02700 0.02300 -0.00500 -0.00100
K2 0.01000 0.01500 0.00700 0.05000 -0.00200 -0.00100
Na2_3 0.01000 0.01500 0.00700 0.05000 -0.00200 -0.00100
K3 0.02300 0.02300 0.02000 0.01000 -0.00300 0.00000
Na3 0.02300 0.02300 0.02000 0.01000 -0.00300 0.00000
AlT1 0.00700 0.00700 0.00700 0.00300 0.00000 0.00000
AlT2 0.02100 0.02100 0.02100 0.01000 0.00000 0.00000
AlT3 0.01100 0.01000 0.01100 0.00500 0.00000 0.00000
AlT4 0.01000 0.01000 0.00900 0.00500 0.00000 0.00100
AlT5 0.02400 0.02400 0.02400 0.01200 0.00000 0.00100
AlT6 0.00500 0.00600 0.00400 0.00200 -0.00100 0.00000
AlT7 0.02500 0.02500 0.02600 0.01300 -0.00100 0.00000
AlT8 0.02200 0.02300 0.02300 0.01100 0.00000 0.00000
AlT9 0.00900 0.00800 0.00800 0.00400 0.00000 0.00000
AlT10 0.02300 0.02400 0.02300 0.01100 0.00100 0.00100
AlT11 0.03900 0.03900 0.03800 0.01900 0.00000 0.00000
AlT12 0.02100 0.02000 0.02100 0.01100 0.00000 0.00000
AlT13 0.04800 0.04800 0.04800 0.02400 0.00000 0.00000
AlT14 0.01900 0.01900 0.01900 0.00900 0.00000 0.00000
AlT15 0.02200 0.02100 0.02100 0.01000 0.00000 0.00100
AlT16 0.01600 0.01300 0.01100 0.00600 0.00000 0.00000
SiT17 0.02000 0.01900 0.02000 0.01000 0.00000 -0.00100
SiT18 0.02400 0.02400 0.02400 0.01200 0.00000 0.00000
SiT19 0.01600 0.01600 0.01600 0.00900 0.00000 -0.00100
SiT20 0.03400 0.03500 0.03000 0.01900 -0.00200 -0.00300
SiT21 0.02600 0.02500 0.02500 0.01300 0.00000 0.00000
SiT22 0.01300 0.01300 0.01200 0.00700 0.00000 0.00000
SiT23 0.01900 0.02000 0.02000 0.01000 0.00000 0.00100
SiT24 0.01800 0.01900 0.01900 0.00900 0.00100 0.00000
SiT25 0.02700 0.02700 0.02700 0.01400 0.00000 -0.00100
SiT26 0.03100 0.03200 0.03100 0.01500 -0.00100 0.00200
SiT27 0.05000 0.05100 0.05000 0.02500 0.00000 0.00000
SiT28 0.01900 0.01900 0.01900 0.01000 -0.00100 0.00000
SiT29 0.05800 0.05800 0.05800 0.02900 0.00000 0.00000
SiT30 0.01200 0.01300 0.01300 0.00600 0.00000 0.00100
SiT31 0.03500 0.03500 0.03500 0.01800 0.00000 0.00000
SiT32 0.01900 0.01800 0.01800 0.00900 -0.00100 0.00100
SiT33 0.02800 0.03100 0.03400 0.01500 0.00300 0.00100
O1 0.08300 0.08300 0.08300 0.04100 0.00000 0.00000
O2 0.03900 0.03900 0.03900 0.02000 -0.00100 0.00000
O3 0.02700 0.02700 0.02700 0.01300 0.00000 0.00000
O4 0.03900 0.03900 0.03900 0.01900 0.00000 0.00000
O5 0.07200 0.07200 0.07200 0.03600 0.00000 0.00000
O6 0.04700 0.04700 0.04700 0.02400 0.00000 0.00000
O7 0.01400 0.01400 0.01500 0.00700 0.00000 0.00000
O8 0.03100 0.03100 0.03100 0.01500 0.00100 -0.00100
O9 0.02300 0.02300 0.02300 0.01200 0.00000 0.00000
O10 0.03400 0.03500 0.03400 0.01700 0.00000 0.00000
O11 0.05800 0.05800 0.05800 0.02900 0.00000 0.00000
O12 0.02800 0.02700 0.02800 0.01400 0.00000 -0.00100
O13 0.06200 0.06200 0.06200 0.03100 0.00000 0.00000
O14 0.02300 0.02300 0.02300 0.01100 0.00000 0.00000
O15 0.04500 0.04500 0.04500 0.02300 0.00000 0.00000
O16 0.04600 0.04600 0.04600 0.02300 0.00000 0.00000
O17 0.04200 0.04200 0.04200 0.02100 0.00000 0.00000
O18 0.05400 0.05400 0.05400 0.02700 0.00000 0.00000
O19 0.04900 0.04900 0.04900 0.02500 0.00000 0.00000
O20 0.03500 0.03500 0.03500 0.01700 0.00000 -0.00100
O21 0.01800 0.01800 0.01900 0.00900 0.00000 0.00000
O22 0.04300 0.04300 0.04300 0.02200 0.00000 0.00000
O23 0.04300 0.04400 0.04300 0.02200 0.00000 0.00000
O24 0.02600 0.02600 0.02600 0.01300 0.00000 -0.00100
O25 0.02800 0.02800 0.02800 0.01400 0.00000 0.00000
O26 0.02100 0.02100 0.02100 0.01000 0.00000 0.00000
O27 0.07600 0.07600 0.07600 0.03800 0.00000 0.00000
O28 0.00900 0.00900 0.00800 0.00400 0.00000 0.00000
O29 0.04200 0.04200 0.04200 0.02100 0.00000 0.00000
O30 0.05500 0.05500 0.05500 0.02800 0.00000 0.00000
O31 0.04600 0.04600 0.04600 0.02300 0.00000 0.00000
O32 0.03500 0.03500 0.03500 0.01800 0.00100 0.00000
O33 0.03000 0.03000 0.02900 0.01500 0.00100 -0.00100
O34 0.03100 0.03000 0.03000 0.01500 0.00000 0.00000
O35 0.02300 0.02300 0.02200 0.01100 0.00000 0.00000
O36 0.01400 0.01400 0.01400 0.00700 0.00000 0.00000
O37 0.06600 0.06600 0.06600 0.03300 0.00100 0.00000
O38 0.03800 0.03800 0.03800 0.01900 0.00000 0.00000
O39 0.01700 0.01700 0.01700 0.00900 0.00000 0.00000
O40 0.01300 0.01300 0.01300 0.00700 0.00000 -0.00100
O41 0.08200 0.08200 0.08200 0.04100 0.00000 0.00000
O42 0.04400 0.04400 0.04400 0.02200 0.00000 0.00000
O43 0.06500 0.06600 0.06600 0.03300 0.00000 0.00000
O44 0.06800 0.06700 0.06700 0.03400 0.00000 0.00000
O45 0.02500 0.02500 0.02500 0.01300 0.00000 0.00000
O46 0.06300 0.06300 0.06300 0.03100 0.00000 0.00000
O47 0.01800 0.01800 0.01800 0.00900 0.00000 0.00000
O48 0.06300 0.06300 0.06300 0.03200 0.00000 0.00000
O49 0.02800 0.02800 0.02800 0.01400 0.00000 0.00000
O50 0.01900 0.02000 0.02000 0.01000 0.00000 0.00000
O51 0.04700 0.04700 0.04700 0.02400 0.00100 0.00000
O52 0.01000 0.01000 0.01000 0.00500 0.00000 -0.00100
O53 0.03500 0.03600 0.03500 0.01800 0.00000 0.00000
O54 0.05700 0.05700 0.05700 0.02800 0.00000 0.00000
O55 0.09100 0.09100 0.09100 0.04600 0.00000 0.00000
O56 0.03600 0.03600 0.03600 0.01800 0.00000 0.00000
O57 0.01200 0.01200 0.01300 0.00600 0.00000 0.00000
O58 0.05500 0.05500 0.05500 0.02800 0.00000 0.00000
O59 0.01500 0.01500 0.01500 0.00800 -0.00100 0.00000
O60 0.03300 0.03300 0.03400 0.01700 0.00000 0.00000
O61 0.04300 0.04300 0.04300 0.02100 0.00000 0.00000
O62 0.06400 0.06400 0.06400 0.03200 0.00000 0.00000
O63 0.03700 0.03700 0.03700 0.01800 0.00000 0.00000
O64 0.02300 0.02300 0.02300 0.01100 0.00000 0.00000
O65 0.02400 0.02400 0.02400 0.01200 0.00000 0.00000
O66 0.01300 0.01300 0.01300 0.00700 0.00000 0.00000
S1 0.04200 0.04200 0.04300 0.02100 0.00000 0.00000
S2 0.03200 0.03200 0.03200 0.01600 0.00000 0.00000
S3 0.07700 0.07700 0.07700 0.03800 0.00000 0.00000
S6 0.04000 0.04000 0.04200 0.02000 0.00000 0.00000
S7 0.01800 0.01800 0.01800 0.00900 0.00000 0.00000
S8 0.04500 0.04500 0.04400 0.02300 0.00000 0.00000
S9 0.03900 0.03900 0.03900 0.02000 0.00000 0.00000
S13 0.02000 0.02000 0.01900 0.01000 0.00000 0.00000

loop_
_atom_site_label
_atom_site_fract_x
_atom_site_fract_y
_atom_site_fract_z
_atom_site_occupancy
_atom_site_U_iso_or_equiv
_atom_site_type_symbol
_atom_site_attached_hydrogens
Na1A 0.15790 0.30080 0.01270 0.50000 0.04700 Na 0
Na1B 0.19350 0.38750 0.01720 0.27000 0.04700 Na 0
Ca1B 0.19350 0.38750 0.01720 0.23000 0.04700 Ca 0
Na2_1 0.66667 0.33333 0.02070 0.41000 0.01600 Na 0
Na3A 0.00000 0.00000 0.03800 0.69000 0.01200 Na 0
Ca3A 0.00000 0.00000 0.03800 0.13000 0.01200 Ca 0
Ca3B 0.00000 0.00000 0.05650 0.19000 0.01200 Ca 0
Na4A 0.50380 -0.00100 0.04330 0.53000 0.01700 Na 0
Na4B 0.53370 0.06710 0.04860 0.34000 0.01700 Na 0
Na5A 0.37220 0.18480 0.07270 0.50000 0.06700 Na 0
Ca5B 0.29090 0.14540 0.07810 0.50000 0.06700 Ca 0
Na6_1 0.66667 0.33333 0.09760 0.38000 0.01600 Na 0
Na7 0.66667 0.33333 0.16430 0.39000 0.01600 Na 0
Na8 0.66667 0.33333 0.23550 0.86000 0.03600 Na 0
Na9A 0.44900 0.54300 0.25280 0.16000 0.02700 Na 0
Na9B 0.49100 0.50900 0.25520 0.72000 0.02700 Na 0
Na10_1 0.33333 0.66667 0.27770 0.45000 0.05200 Na 0
Ca11_1 0.33333 0.66667 0.29880 0.53000 0.05200 Ca 0
Na12 0.38940 0.19870 0.28610 0.41000 0.00200 Na 0
Na13 0.32340 0.15670 0.28990 0.34000 0.00200 Na 0
Na14 0.66667 0.33333 0.30710 0.49000 0.05100 Na 0
Na15 0.66667 0.33333 0.32650 0.49000 0.05100 Na 0
Na16 0.13220 0.26910 0.31630 0.10000 0.00200 Na 0
K16 0.13220 0.26910 0.31630 0.40000 0.00200 K 0
Na17 0.17180 0.34200 0.31630 0.50000 0.00200 Na 0
Na18 0.00000 0.00000 0.34420 0.87000 0.03600 Na 0
K18 0.00000 0.00000 0.34420 0.13000 0.03600 K 0
Na19 0.50800 0.02530 0.35130 0.82000 0.04200 Na 0
Na20 0.33333 0.66667 0.36410 0.65000 0.03700 Na 0
Na21 0.28040 0.14220 0.37970 0.91000 0.06300 Na 0
Na22 0.16200 0.32260 0.40710 0.31000 0.06100 Na 0
Ca22 0.16200 0.32260 0.40710 0.29000 0.06100 Ca 0
Na23 0.20670 0.39520 0.41360 0.40000 0.06100 Na 0
Na24 0.00000 0.00000 0.43250 0.82000 0.09300 Na 0
Na25 0.50000 0.50000 0.50000 0.95000 0.03600 Na 0
Na26 0.00000 0.00000 0.50000 0.75000 0.02800 Na 0
Ca1 0.33333 0.66667 0.06920 1.00000 0.05900 Ca 0
Ca2 0.18410 0.35590 0.10520 0.66000 0.04800 Ca 0
Na2_2 0.18410 0.35590 0.10520 0.34000 0.04800 Na 0
Ca3 0.00000 0.00000 0.12920 1.00000 0.02500 Ca 0
Ca4 0.16500 0.33590 0.16590 0.38000 0.02900 Ca 0
Na4 0.16500 0.33590 0.16590 0.62000 0.02900 Na 0
Ca5 0.33333 0.66667 0.20470 1.00000 0.00300 Ca 0
Ca6 0.16000 0.30860 0.22560 0.16000 0.03400 Ca 0
Na6_2 0.16000 0.30860 0.22560 0.84000 0.03400 Na 0
Ca7 0.00000 0.00000 0.26370 1.00000 0.04900 Ca 0
Ca8 0.33333 0.66667 0.38670 0.94000 0.05300 Ca 0
Ca9 0.66667 0.33333 0.40320 1.00000 0.02400 Ca 0
Ca10 0.51320 0.02170 0.44000 0.05000 0.02200 Ca 0
Na10_2 0.51320 0.02170 0.44000 0.95000 0.02200 Na 0
Ca11_2 0.33333 0.66667 0.46070 1.00000 0.02300 Ca 0
K1 0.44740 0.55000 0.13770 0.50000 0.03300 K 0
Na1 0.44740 0.55000 0.13770 0.50000 0.03300 Na 0
K2 0.23220 0.11680 0.19590 0.54000 0.01100 K 0
Na2_3 0.23220 0.11680 0.19590 0.46000 0.01100 Na 0
K3 0.43730 0.21820 0.47050 0.98000 0.02200 K 0
Na3 0.43730 0.21820 0.47050 0.02000 0.02200 Na 0
AlT1 0.42130 0.32910 0.01390 1.00000 0.00700 Al 0
AlT2 0.25030 0.00270 0.04450 1.00000 0.02100 Al 0
AlT3 0.33333 0.41330 0.07330 1.00000 0.01100 Al 0
AlT4 0.41420 0.08610 0.10550 1.00000 0.00900 Al 0
AlT5 0.25880 0.25460 0.13490 1.00000 0.02400 Al 0
AlT6 0.41500 0.07740 0.16640 1.00000 0.00500 Al 0
AlT7 0.33370 0.41240 0.19730 1.00000 0.02500 Al 0
AlT8 0.40940 0.08250 0.22710 1.00000 0.02300 Al 0
AlT9 0.25290 0.25090 0.25840 1.00000 0.00800 Al 0
AlT10 0.08670 0.41940 0.28970 1.00000 0.02400 Al 0
AlT11 0.42050 0.33280 0.31800 1.00000 0.03900 Al 0
AlT12 -0.00160 0.25120 0.34890 1.00000 0.00200 Al 0
AlT13 0.32880 0.41340 0.37810 1.00000 0.04800 Al 0
AlT14 0.41670 0.08280 0.40790 1.00000 0.01900 Al 0
AlT15 0.25360 0.25560 0.43820 1.00000 0.02200 Al 0
AlT16 0.07800 0.40850 0.46860 1.00000 0.01400 Al 0
SiT17 0.42140 0.08750 0.01480 1.00000 0.00200 Si 0
SiT18 0.25090 0.25020 0.04490 1.00000 0.02400 Si 0
SiT19 0.07850 0.41030 0.07390 1.00000 0.01600 Si 0
SiT20 0.41630 0.33520 0.10480 1.00000 0.03300 Si 0
SiT21 0.25960 0.00970 0.13520 1.00000 0.02500 Si 0
SiT22 0.41610 0.34100 0.16630 1.00000 0.01300 Si 0
SiT23 0.58390 0.65990 0.19810 1.00000 0.00200 Si 0
SiT24 0.41280 0.33030 0.22730 1.00000 0.01800 Si 0
SiT25 -0.00200 0.24990 0.25830 1.00000 0.02700 Si 0
SiT26 0.33530 0.42210 0.28870 1.00000 0.03100 Si 0
SiT27 0.41620 0.08600 0.31890 1.00000 0.05100 Si 0
SiT28 0.24850 0.24770 0.34780 1.00000 0.01900 Si 0
SiT29 0.08030 0.41510 0.37850 1.00000 0.05800 Si 0
SiT30 0.66910 0.07770 0.40730 1.00000 0.01300 Si 0
SiT31 0.25710 0.00940 0.43890 1.00000 0.03500 Si 0
SiT32 0.33160 0.41180 0.46810 1.00000 0.01800 Si 0
SiT33 0.25450 0.25710 0.49990 1.00000 0.03100 Si 0
O1 0.01150 0.34840 0.00050 1.00000 0.08300 O 0
O2 0.44780 0.22700 0.01270 1.00000 0.03900 O 0
O3 0.55220 0.10520 0.01760 1.00000 0.02700 O 0
O4 0.33830 0.00640 0.03030 1.00000 0.03900 O 0
O5 0.32950 0.30690 0.02930 1.00000 0.07200 O 0
O6 0.12610 0.24730 0.04250 1.00000 0.04700 O 0
O7 0.21760 0.10650 0.04600 1.00000 0.01400 O 0
O8 0.32780 0.00540 0.06040 1.00000 0.03100 O 0
O9 0.32460 0.32100 0.06070 1.00000 0.02300 O 0
O10 0.45990 0.55240 0.07010 1.00000 0.03400 O 0
O11 0.21740 0.43460 0.07320 1.00000 0.05800 O 0
O12 0.01460 0.35260 0.08980 1.00000 0.02800 O 0
O13 0.33960 0.35360 0.09010 1.00000 0.06200 O 0
O14 0.42860 0.20960 0.10220 1.00000 0.02300 O 0
O15 0.56820 0.12570 0.10570 1.00000 0.04500 O 0
O16 0.33790 0.34470 0.11970 1.00000 0.04600 O 0
O17 0.00270 0.34060 0.12150 1.00000 0.04200 O 0
O18 0.12050 0.24200 0.13270 1.00000 0.05400 O 0
O19 0.20360 0.09850 0.13290 1.00000 0.04900 O 0
O20 0.32300 0.31490 0.15040 1.00000 0.03500 O 0
O21 0.33810 0.02300 0.15140 1.00000 0.01800 O 0
O22 0.55350 0.45390 0.16110 1.00000 0.04300 O 0
O23 0.43490 0.22010 0.16850 1.00000 0.04300 O 0
O24 0.01490 0.35260 0.18080 1.00000 0.02600 O 0
O25 0.32800 0.34350 0.18150 1.00000 0.02800 O 0
O26 0.44560 0.56610 0.19830 1.00000 0.02100 O 0
O27 0.20530 0.40150 0.19930 1.00000 0.07600 O 0
O28 0.35070 0.33110 0.21100 1.00000 0.00900 O 0
O29 0.35710 0.01260 0.21220 1.00000 0.04200 O 0
O30 0.45360 0.22470 0.22790 1.00000 0.05500 O 0
O31 0.54010 0.46280 0.23180 1.00000 0.04600 O 0
O32 0.32320 0.01190 0.24130 1.00000 0.03500 O 0
O33 0.32550 0.32030 0.24230 1.00000 0.00300 O 0
O34 0.11830 0.22740 0.25790 1.00000 0.00300 O 0
O35 0.24370 0.11740 0.26260 1.00000 0.02300 O 0
O36 0.02200 0.35690 0.27300 1.00000 0.01400 O 0
O37 0.32420 0.34740 0.27370 1.00000 0.06600 O 0
O38 0.13020 0.56140 0.28640 1.00000 0.03800 O 0
O39 0.20530 0.41640 0.29120 1.00000 0.01700 O 0
O40 0.35200 0.01660 0.30240 1.00000 0.01300 O 0
O41 0.35390 0.34960 0.30130 1.00000 0.08200 O 0
O42 0.46460 0.23030 0.31920 1.00000 0.04400 O 0
O43 0.54480 0.08640 0.32290 1.00000 0.06600 O 0
O44 0.34400 0.03270 0.33400 1.00000 0.06700 O 0
O45 0.34440 0.31920 0.33450 1.00000 0.02500 O 0
O46 0.11840 0.22580 0.34350 1.00000 0.06300 O 0
O47 0.22420 0.10940 0.35180 1.00000 0.01800 O 0
O48 0.30500 0.32970 0.36370 1.00000 0.06300 O 0
O49 0.02250 0.33320 0.36470 1.00000 0.02800 O 0
O50 0.07210 0.53160 0.37490 1.00000 0.01900 O 0
O51 0.22460 0.44120 0.38020 1.00000 0.04700 O 0
O52 0.00990 0.34310 0.39440 1.00000 0.00100 O 0
O53 0.65090 -0.00970 0.39420 1.00000 0.03600 O 0
O54 0.42840 0.21900 0.40320 1.00000 0.05700 O 0
O55 0.56130 0.11510 0.40860 1.00000 0.09100 O 0
O56 0.33860 0.02910 0.42390 1.00000 0.03600 O 0
O57 0.67600 0.03570 0.42410 1.00000 0.01200 O 0
O58 0.13070 0.25450 0.43510 1.00000 0.05500 O 0
O59 0.34600 0.00140 0.45340 1.00000 0.01500 O 0
O60 0.21380 0.10280 0.44080 1.00000 0.03400 O 0
O61 0.32620 0.33070 0.45340 1.00000 0.04300 O 0
O62 0.21880 0.44030 0.46430 1.00000 0.06400 O 0
O63 0.46390 0.53100 0.46670 1.00000 0.03700 O 0
O64 0.32790 0.34700 0.48620 1.00000 0.02300 O 0
O65 0.24360 0.12320 0.49840 1.00000 0.02400 O 0
O66 0.35660 0.33160 0.51390 1.00000 0.01300 O 0
S1 0.00000 0.00000 0.00000 1.00000 0.04200 S 0
S2 0.33333 0.66667 0.02900 1.00000 0.03200 S 0
S3 0.66667 0.33333 0.05970 1.00000 0.07700 S 0
S4 0.00000 0.00000 0.08970 1.00000 0.13600 S 0
S5 0.33333 0.66667 0.11250 1.00000 0.01600 S 0
S6 0.33333 0.66667 0.16310 1.00000 0.04100 S 0
S7 0.00000 0.00000 0.17070 1.00000 0.01800 S 0
S8 0.00000 0.00000 0.22260 1.00000 0.04500 S 0
S9 0.00000 0.00000 0.29940 1.00000 0.03900 S 0
S10 0.66667 0.33333 0.36500 1.00000 0.00500 S 0
S11 0.00000 0.00000 0.39490 1.00000 0.00400 S 0
S12 0.35600 0.69290 0.42800 1.00000 0.00900 S 0
S13 0.66667 0.33333 0.44510 1.00000 0.00200 S 0
S14 0.66667 0.33333 0.49650 1.00000 0.02400 S 0
Cl1 0.66667 0.33333 0.26950 1.00000 0.03500 Cl 0
Wat1 0.66667 0.33333 0.13410 1.00000 0.00200 O 2
Wat2 0.33333 0.66667 0.24280 1.00000 0.00200 O 2
Wat3 0.36200 0.66400 0.33770 1.00000 0.01200 O 2
O5SA 0.33333 0.66667 0.09520 1.00000 0.09700 O 0
O5SB 0.27260 0.53650 0.11720 1.00000 0.02500 O 0
O6SA 0.33333 0.66667 0.18040 1.00000 0.00600 O 0
O6SB 0.26000 0.53710 0.15870 1.00000 0.02500 O 0
O7SA 0.00000 0.00000 0.15330 1.00000 0.02500 O 0
O7SB 0.06430 0.12640 0.17700 1.00000 0.09400 O 0
O8SA 0.00000 0.00000 0.23990 1.00000 0.00600 O 0
O8SB 0.06780 0.12110 0.21470 1.00000 0.04900 O 0
O12B 0.18960 0.58560 0.43500 1.00000 0.04500 O 0
O13A 0.66667 0.33333 0.42770 1.00000 0.04800 O 0
O13B 0.59990 0.20420 0.45020 1.00000 0.02800 O 0
O14A 0.66667 0.33333 0.51380 1.00000 0.03100 O 0
O14B 0.60630 0.20750 0.48990 1.00000 0.00300 O 0

loop_
_cod_changelog_entry_id
_cod_changelog_entry_author
_cod_changelog_entry_date
_cod_changelog_entry_text
1
;cod-tools version 3.8.0
Id: cif_guess_AMCSD_atom_types 9574 2023-05-10 09:00:05Z saulius
;
2023-05-10T18:56:14+03:00
;Derived atom types and hydrogen counts
from atom names that follow the AMCSD naming convention
(Wat == water, O-H == hydroxyl).
;
2
;cod-tools version 3.10.1
Id: cif_fix_AMCSD_atom_labels 10224 2024-08-07 11:09:31Z saulius
;
2024-08-07T19:40:16+03:00
;Changed the following '_atom_site_label' values:
the first duplicated label 'Na2'  converted to 'Na2_1'
duplicated label 'Na2' at index 38 converted to 'Na2_2'
the first duplicated label 'Na6'  converted to 'Na6_1'
duplicated label 'Na6' at index 44 converted to 'Na6_2'
the first duplicated label 'Na10'  converted to 'Na10_1'
duplicated label 'Na10' at index 49 converted to 'Na10_2'
the first duplicated label 'Ca11'  converted to 'Ca11_1'
duplicated label 'Ca11' at index 50 converted to 'Ca11_2'
duplicated label 'Na2' at index 54 converted to 'Na2_3'
;

loop_
_cod_related_entry_id
_cod_related_entry_database
_cod_related_entry_code
1 AMCSD 0005034
